data_2021140
loop_
_publ_author_name
'Drath, Olga'
'Gable, Robert W.'
'Boskovic, Colette'

_publ_section_title
;
 Structural investigation of one- and two-dimensional coordination
 polymers based on cobalt--bis(dioxolene) units and
 1-hydroxy-1,2,4,5-tetrakis(pyridin-4-yl)cyclohexane
;
_journal_coeditor_code FP3055
_journal_issue 6
_journal_name_full 'Acta Crystallographica Section C Structural Chemistry'
_journal_paper_doi 10.1107/S205322961800671X
_journal_volume 74
_journal_year 2018
_chemical_formula_iupac '[Co (C14 H20 O2)2 (C26 H24 N4 O1)], C2 H6 O, 3H2 O'
_chemical_formula_moiety 'C54 H64 Co N4 O5, C2 H6 O, 3(H2 O)'
_chemical_formula_sum 'C56 H76 Co N4 O9'
_chemical_formula_weight 1008.13
_chemical_name_systematic
'<i>catena</i>-Poly[[[(3,5-di-<i>tert</i>-butylbenzene-1,2-diolato)(1,5-di-<i>tert</i>-butyl-4-oxocyclohexa-2,5-dien-1-yl-3-olato)cobalt(III)]-\m-1-hydroxy-1,2,4,5-tetrakis(pyridin-4-yl)cyclohexane]--ethanol--water (1/1/5)]'
_space_group_crystal_system triclinic
_space_group_IT_number 2
_space_group_name_Hall '-P 1'
_space_group_name_H-M_alt 'P -1'
_symmetry_space_group_name_Hall '-P 1'
_symmetry_space_group_name_H-M 'P -1'
_atom_sites_solution_hydrogens mixed
_audit_creation_method
;
Olex2 1.2
(compiled Apr 26 2018 14:22:13 for OlexSys, GUI svn.r5492)
;
_cell_angle_alpha 75.33(3)
_cell_angle_beta 82.77(3)
_cell_angle_gamma 78.77(3)
_cell_formula_units_Z 2
_cell_length_a 10.168(2)
_cell_length_b 16.321(3)
_cell_length_c 18.515(4)
_cell_measurement_reflns_used 107805
_cell_measurement_temperature 315
_cell_measurement_theta_max 33.475
_cell_measurement_theta_min 1.857
_cell_volume 2906.0(11)
_computing_cell_refinement
;
XDS (Kabsch, 1993)
;
_computing_data_collection
;
BluIce (McPhillips <i>et al.</i>, 2002)
;
_computing_data_reduction
;
XDS (Kabsch, 1993)
;
_computing_molecular_graphics
;
OLEX2 (Dolomanov <i>et al.</i>,  2009)
;
_computing_publication_material
;
OLEX2 (Dolomanov <i>et al.</i>,  2009)
;
_computing_structure_refinement
;
SHELXL2018 (Sheldrick, 2015b)
;
_computing_structure_solution
;
SHELXT (Sheldrick, 2015a)
;
_diffrn_ambient_temperature 315
_diffrn_measured_fraction_theta_full 0.998
_diffrn_measured_fraction_theta_max 0.876
_diffrn_measurement_device_type 'ADSC Quantum 210r'
_diffrn_measurement_method 'Phi Scan'
_diffrn_radiation_monochromator 'Silicon Double Crystal'
_diffrn_radiation_type MoK\a
_diffrn_radiation_wavelength 0.71073
_diffrn_reflns_av_R_equivalents 0.1013
_diffrn_reflns_limit_h_max 14
_diffrn_reflns_limit_h_min -14
_diffrn_reflns_limit_k_max 24
_diffrn_reflns_limit_k_min -23
_diffrn_reflns_limit_l_max 26
_diffrn_reflns_limit_l_min -26
_diffrn_reflns_number 194018
_diffrn_reflns_theta_full 25.242
_diffrn_reflns_theta_max 32.009
_diffrn_reflns_theta_min 1.141
_diffrn_standards_number 0
_exptl_absorpt_coefficient_mu 0.349
_exptl_absorpt_correction_T_max 0.993
_exptl_absorpt_correction_T_min 0.963
_exptl_absorpt_correction_type multi-scan
_exptl_absorpt_process_details
;
SADABS-2012/1 (Bruker,2012)
;
_exptl_crystal_colour 'clear blue'
_exptl_crystal_density_diffrn 1.152
_exptl_crystal_description plate
_exptl_crystal_F_000 1078
_exptl_crystal_size_max 0.1
_exptl_crystal_size_mid 0.04
_exptl_crystal_size_min 0.02
_refine_diff_density_max 1.160
_refine_diff_density_min -0.523
_refine_ls_extinction_coef 0.089(7)
_refine_ls_extinction_expression Fc^*^=kFc[1+0.001xFc^2^\l^3^/sin(2\q)]^-1/4^
_refine_ls_extinction_method
;
SHELXL2018 (Sheldrick, 2015b)
;
_refine_ls_goodness_of_fit_ref 1.027
_refine_ls_hydrogen_treatment mixed
_refine_ls_matrix_type full
_refine_ls_number_parameters 679
_refine_ls_number_reflns 17669
_refine_ls_number_restraints 139
_refine_ls_restrained_S_all 1.035
_refine_ls_R_factor_all 0.1520
_refine_ls_R_factor_gt 0.0998
_refine_ls_shift/su_max 0.001
_refine_ls_shift/su_mean 0.000
_refine_ls_structure_factor_coef Fsqd
_refine_ls_weighting_details 'w=1/[\s^2^(Fo^2^)+(0.1729P)^2^+2.2991P] where P=(Fo^2^+2Fc^2^)/3'
_refine_ls_weighting_scheme calc
_refine_ls_wR_factor_gt 0.2861
_refine_ls_wR_factor_ref 0.3297
_reflns_number_gt 10358
_reflns_number_total 17669
_reflns_threshold_expression 'I > 2\s(I)'
_cod_data_source_file fp3055sup1.cif
_cod_data_source_block 2_315k
_cod_database_code 2021140
_shelx_space_group_comment
;
The symmetry employed for this shelxl refinement is uniquely defined
by the following loop, which should always be used as a source of
symmetry information in preference to the above space-group names.
They are only intended as comments.
;
_shelx_estimated_absorpt_t_min 0.966
_shelx_estimated_absorpt_t_max 0.993

loop_
_space_group_symop_operation_xyz
'x, y, z'
'-x, -y, -z'

loop_
_atom_site_type_symbol
_atom_site_label
_atom_site_fract_x
_atom_site_fract_y
_atom_site_fract_z
_atom_site_U_iso_or_equiv
_atom_site_adp_type
_atom_site_calc_flag
_atom_site_occupancy
_atom_site_disorder_assembly
_atom_site_disorder_group
Co Co1 0.38294(5) 0.57691(3) 0.77597(3) 0.0513(2) Uani d 1 . .
O O1 0.2330(3) 0.57719(18) 0.72202(17) 0.0706(7) Uani d 1 . .
O O2 0.2588(3) 0.64832(18) 0.82957(16) 0.0686(7) Uani d 1 . .
O O3 0.4873(3) 0.49703(16) 0.72065(15) 0.0617(6) Uani d 1 . .
O O4 0.3491(3) 0.47223(19) 0.85082(17) 0.0702(7) Uani d 1 . .
N N1 0.4254(3) 0.67946(17) 0.69595(16) 0.0509(6) Uani d 1 . .
N N2 0.9773(4) 1.1223(3) 0.5264(3) 0.0877(12) Uani d 1 . .
N N3 0.5420(3) 0.5759(2) 0.83076(19) 0.0618(8) Uani d 1 . .
C C1 0.1450(4) 0.6746(2) 0.7960(2) 0.0609(9) Uani d 1 . .
C C2 0.1298(4) 0.6364(2) 0.7365(2) 0.0598(9) Uani d 1 . .
C C3 0.0128(4) 0.6624(3) 0.6973(2) 0.0655(10) Uani d 1 . .
C C4 -0.0848(5) 0.7252(3) 0.7198(3) 0.0736(11) Uani d 1 . .
H H4 -0.162170 0.743634 0.694125 0.088 Uiso calc 1 . .
C C5 -0.0743(5) 0.7629(3) 0.7792(3) 0.0742(11) Uani d 1 . .
C C6 0.0432(4) 0.7369(3) 0.8154(3) 0.0673(10) Uani d 1 . .
H H6 0.054010 0.761825 0.853781 0.081 Uiso calc 1 . .
C C7 -0.1880(6) 0.8304(3) 0.8016(3) 0.0892(15) Uani d 1 . .
C C8 -0.1657(10) 0.8570(6) 0.8725(5) 0.151(4) Uani d 1 . .
H H8A -0.160249 0.807750 0.914046 0.226 Uiso calc 1 . .
H H8B -0.239536 0.900085 0.882861 0.226 Uiso calc 1 . .
H H8C -0.083488 0.879742 0.864747 0.226 Uiso calc 1 . .
C C9 -0.3158(8) 0.7922(6) 0.8277(6) 0.155(4) Uani d 1 . .
H H9A -0.367470 0.800502 0.785611 0.233 Uiso calc 1 . .
H H9B -0.368051 0.820146 0.864273 0.233 Uiso calc 1 . .
H H9C -0.292600 0.731825 0.849491 0.233 Uiso calc 1 . .
C C10 -0.2162(14) 0.9059(5) 0.7384(4) 0.209(6) Uani d 1 . .
H H10A -0.135338 0.929290 0.720468 0.313 Uiso calc 1 . .
H H10B -0.283721 0.948663 0.754935 0.313 Uiso calc 1 . .
H H10C -0.247854 0.888681 0.698689 0.313 Uiso calc 1 . .
C C11 -0.0004(5) 0.6243(3) 0.6309(3) 0.0795(12) Uani d 1 . .
C C12 0.0127(7) 0.5248(4) 0.6575(4) 0.0977(17) Uani d 1 . .
H H12A 0.017920 0.500618 0.614836 0.147 Uiso calc 1 . .
H H12B -0.064469 0.510580 0.690498 0.147 Uiso calc 1 . .
H H12C 0.092620 0.501981 0.683500 0.147 Uiso calc 1 . .
C C13 0.1139(5) 0.6431(4) 0.5701(3) 0.0867(14) Uani d 1 . .
H H13A 0.116685 0.703598 0.557279 0.130 Uiso calc 1 . .
H H13B 0.098814 0.625684 0.526510 0.130 Uiso calc 1 . .
H H13C 0.197985 0.611903 0.588515 0.130 Uiso calc 1 . .
C C14 -0.1359(6) 0.6605(5) 0.5976(4) 0.108(2) Uani d 1 . .
H H14A -0.147110 0.722108 0.583309 0.163 Uiso calc 1 . .
H H14B -0.207109 0.643445 0.634281 0.163 Uiso calc 1 . .
H H14C -0.138630 0.638751 0.554361 0.163 Uiso calc 1 . .
C C15 0.4084(4) 0.4043(2) 0.8280(2) 0.0613(9) Uani d 1 . .
C C16 0.4824(4) 0.4174(2) 0.7553(2) 0.0568(8) Uani d 1 . .
C C17 0.5466(4) 0.3459(2) 0.7263(2) 0.0648(9) Uani d 1 . .
C C18 0.5367(5) 0.2657(3) 0.7709(3) 0.0784(12) Uani d 1 . .
H H18 0.578037 0.218023 0.752716 0.094 Uiso calc 1 . .
C C19 0.4671(6) 0.2513(3) 0.8430(3) 0.0830(14) Uani d 1 . .
C C20 0.4044(5) 0.3199(3) 0.8707(3) 0.0791(13) Uani d 1 . .
H H20 0.358614 0.311062 0.918015 0.095 Uiso calc 1 . .
C C21 0.6238(5) 0.3593(3) 0.6475(3) 0.0757(12) Uani d 1 . .
C C22 0.7387(7) 0.4087(5) 0.6451(4) 0.116(2) Uani d 1 . .
H H22A 0.702357 0.463906 0.655132 0.174 Uiso calc 1 . .
H H22B 0.786506 0.416187 0.596372 0.174 Uiso calc 1 . .
H H22C 0.799121 0.376838 0.682221 0.174 Uiso calc 1 . .
C C23 0.5236(9) 0.4096(4) 0.5899(3) 0.119(2) Uani d 1 . .
H H23A 0.461694 0.373742 0.585907 0.179 Uiso calc 1 . .
H H23B 0.571500 0.427102 0.541999 0.179 Uiso calc 1 . .
H H23C 0.474821 0.459559 0.605650 0.179 Uiso calc 1 . .
C C24 0.6820(8) 0.2730(4) 0.6269(4) 0.116(2) Uani d 1 . .
H H24A 0.712082 0.231179 0.670852 0.174 Uiso calc 1 . .
H H24B 0.756538 0.280380 0.589885 0.174 Uiso calc 1 . .
H H24C 0.613751 0.253751 0.607198 0.174 Uiso calc 1 . .
C C25 0.4674(7) 0.1584(3) 0.8899(4) 0.116(2) Uani d 1 . .
C C29 0.4519(4) 0.6769(2) 0.6236(2) 0.0590(8) Uani d 1 . .
H H29 0.453198 0.625371 0.610378 0.071 Uiso calc 1 . .
C C30 0.4229(5) 0.7543(2) 0.7128(2) 0.0660(10) Uani d 1 . .
H H30 0.404673 0.757419 0.762635 0.079 Uiso calc 1 . .
C C31 0.4461(5) 0.8273(3) 0.6599(3) 0.0735(12) Uani d 1 . .
H H31 0.444135 0.878111 0.674430 0.088 Uiso calc 1 . .
C C32 0.4773(4) 0.7477(2) 0.5680(2) 0.0589(8) Uani d 1 . .
H H32 0.497842 0.742598 0.518731 0.071 Uiso calc 1 . .
C C33 0.4725(4) 0.8254(2) 0.5847(2) 0.0559(8) Uani d 1 . .
C C34 0.4954(4) 0.9056(2) 0.5237(2) 0.0587(8) Uani d 0.669(3) A 1
H H34 0.518299 0.889879 0.475363 0.070 Uiso calc 0.669(3) A 1
C C36 0.6090(4) 0.9449(2) 0.5407(3) 0.0643(9) Uani d 0.5 A 1
H H36A 0.690426 0.902169 0.544757 0.077 Uiso calc 0.5 A 1
H H36B 0.586251 0.959916 0.588709 0.077 Uiso calc 0.5 A 1
C C37 0.6369(4) 1.0250(2) 0.4811(2) 0.0616(9) Uani d 0.169(3) A 1
O O6 0.6509(17) 0.9991(9) 0.4108(4) 0.061(4) Uani d 0.169(3) A 1
H H6A 0.725788 0.970587 0.405440 0.091 Uiso calc 0.169(3) A 1
C C34A 0.4954(4) 0.9056(2) 0.5237(2) 0.0587(8) Uani d 0.331(3) A 2
O O6A 0.5326(8) 0.8818(5) 0.4525(3) 0.0612(19) Uani d 0.331(3) A 2
H H6AA 0.556336 0.922670 0.421105 0.092 Uiso calc 0.331(3) A 2
C C36A 0.6090(4) 0.9449(2) 0.5407(3) 0.0643(9) Uani d 0.5 A 2
H H36C 0.690426 0.902169 0.544757 0.077 Uiso calc 0.5 A 2
H H36D 0.586251 0.959916 0.588709 0.077 Uiso calc 0.5 A 2
C C37A 0.6369(4) 1.0250(2) 0.4811(2) 0.0616(9) Uani d 0.831(3) A 2
H H37A 0.658257 1.009535 0.432665 0.074 Uiso calc 0.831(3) A 2
C C38 0.7545(4) 1.0611(2) 0.4973(3) 0.0639(9) Uani d 1 . .
C C39 0.7691(5) 1.0706(3) 0.5690(3) 0.0702(10) Uani d 1 . .
H H39 0.704073 1.057652 0.608260 0.084 Uiso calc 1 . .
C C40 0.8814(5) 1.0995(3) 0.5800(3) 0.0825(13) Uani d 1 . .
H H40 0.891593 1.103359 0.628146 0.099 Uiso calc 1 . .
C C41 0.9615(5) 1.1141(3) 0.4587(4) 0.0893(15) Uani d 1 . .
H H41 1.026596 1.129588 0.420202 0.107 Uiso calc 1 . .
C C42 0.8540(5) 1.0840(3) 0.4423(3) 0.0785(12) Uani d 1 . .
H H42 0.848586 1.079098 0.393866 0.094 Uiso calc 1 . .
C C43 0.5321(5) 0.5749(3) 0.9037(3) 0.0753(11) Uani d 1 . .
H H43 0.449(7) 0.590(4) 0.925(4) 0.12(2) Uiso d 1 . .
C C44 0.6459(6) 0.5596(3) 0.9428(3) 0.0866(14) Uani d 1 . .
H H44 0.650(6) 0.540(4) 0.996(3) 0.101(18) Uiso d 1 . .
C C45 0.6653(4) 0.5658(3) 0.7954(3) 0.0732(11) Uani d 1 . .
H H45 0.666(5) 0.567(3) 0.747(3) 0.070(13) Uiso d 1 . .
C C46 0.7798(5) 0.5519(4) 0.8306(3) 0.0853(14) Uani d 1 . .
H H46 0.862776 0.545816 0.803159 0.102 Uiso calc 1 . .
C C47 0.7749(6) 0.5468(3) 0.9060(3) 0.0887(15) Uani d 1 . .
C C48 0.9122(7) 0.5265(4) 0.9400(4) 0.113(2) Uani d 0.756(3) B 1
H H48 0.978986 0.541517 0.898050 0.136 Uiso calc 0.756(3) B 1
C C49 0.9144(5) 0.5844(3) 0.9910(3) 0.0732(11) Uani d 0.5 B 1
H H49A 0.841263 0.577382 1.029863 0.088 Uiso calc 0.5 B 1
H H49B 0.899764 0.643642 0.962548 0.088 Uiso calc 0.5 B 1
C C50 0.9499(6) 0.4346(4) 0.9716(3) 0.0971(16) Uani d 0.256(3) B 1
O O5 0.8318(10) 0.4167(15) 1.0216(7) 0.126(8) Uani d 0.256(3) B 1
H H5 0.833143 0.433524 1.059601 0.190 Uiso calc 0.256(3) B 1
C C48A 0.9122(7) 0.5265(4) 0.9400(4) 0.113(2) Uani d 0.244(3) B 2
O O5A 1.0208(13) 0.5262(8) 0.8812(6) 0.168(13) Uani d 0.244(3) B 2
H H5A 1.093135 0.516112 0.899608 0.253 Uiso calc 0.244(3) B 2
C C49A 0.9144(5) 0.5844(3) 0.9910(3) 0.0732(11) Uani d 0.5 B 2
H H49C 0.841263 0.577382 1.029863 0.088 Uiso calc 0.5 B 2
H H49D 0.899764 0.643642 0.962548 0.088 Uiso calc 0.5 B 2
C C50A 0.9499(6) 0.4346(4) 0.9716(3) 0.0971(16) Uani d 0.744(3) B 2
H H50A 0.881643 0.420241 1.012912 0.117 Uiso calc 0.744(3) B 2
C C51 0.9519(5) 0.3763(3) 0.9255(3) 0.0906(15) Uani d 1 . .
C C53 0.8550(5) 0.3234(4) 0.9454(3) 0.227(6) Uani d 1 B .
H H53 0.796397 0.325440 0.987965 0.273 Uiso calc 1 . .
C C55 0.8456(7) 0.2674(4) 0.9016(5) 0.339(12) Uani d 1 B .
H H55 0.780736 0.231945 0.914839 0.407 Uiso calc 1 . .
N N4 0.9331(8) 0.2643(4) 0.8379(5) 0.226(5) Uani d 1 B .
C C54 1.0300(7) 0.3172(4) 0.8181(3) 0.224(6) Uani d 1 B .
H H54 1.088550 0.315171 0.775473 0.269 Uiso calc 1 . .
C C52 1.0394(5) 0.3732(3) 0.8619(3) 0.145(3) Uani d 1 B .
H H52 1.104214 0.408667 0.848599 0.174 Uiso calc 1 . .
C C26 0.5244(15) 0.1520(8) 0.9660(6) 0.148(6) Uani d 0.5 C 1
H H26A 0.613822 0.165368 0.956704 0.223 Uiso calc 0.5 C 1
H H26B 0.526787 0.094774 0.996580 0.223 Uiso calc 0.5 C 1
H H26C 0.467788 0.192079 0.991420 0.223 Uiso calc 0.5 C 1
C C27 0.5482(18) 0.0906(7) 0.8540(8) 0.162(7) Uani d 0.5 C 1
H H27A 0.519589 0.097973 0.804992 0.242 Uiso calc 0.5 C 1
H H27B 0.535465 0.034949 0.884022 0.242 Uiso calc 0.5 C 1
H H27C 0.641736 0.095123 0.850003 0.242 Uiso calc 0.5 C 1
C C28 0.3207(10) 0.1460(8) 0.9091(10) 0.158(6) Uani d 0.5 C 1
H H28A 0.271327 0.191890 0.930287 0.237 Uiso calc 0.5 C 1
H H28B 0.316869 0.092062 0.944594 0.237 Uiso calc 0.5 C 1
H H28C 0.281990 0.146096 0.864359 0.237 Uiso calc 0.5 C 1
C C0AA 0.6120(10) 0.1126(9) 0.8983(10) 0.166(7) Uani d 0.5 C 2
H H0AA 0.629478 0.066389 0.873152 0.249 Uiso calc 0.5 C 2
H H0AB 0.625635 0.089984 0.950456 0.249 Uiso calc 0.5 C 2
H H0AC 0.672178 0.152526 0.876510 0.249 Uiso calc 0.5 C 2
C C1AA 0.3844(19) 0.1489(12) 0.9630(8) 0.184(8) Uani d 0.5 C 2
H H1AA 0.420578 0.096590 0.996782 0.276 Uiso calc 0.5 C 2
H H1AB 0.293491 0.147248 0.955214 0.276 Uiso calc 0.5 C 2
H H1AC 0.385791 0.196847 0.983909 0.276 Uiso calc 0.5 C 2
C C2AA 0.408(2) 0.1208(11) 0.8353(8) 0.189(7) Uani d 0.5 C 2
H H2AA 0.312236 0.138210 0.837663 0.283 Uiso calc 0.5 C 2
H H2AB 0.429646 0.059224 0.848897 0.283 Uiso calc 0.5 C 2
H H2AC 0.445710 0.141590 0.785237 0.283 Uiso calc 0.5 C 2
O O7 1.1944(5) 1.1607(5) 0.5835(5) 0.165(3) Uani d 1 . .
H H7 1.138692 1.155880 0.557064 0.247 Uiso calc 1 . .
C C56 1.1393(11) 1.2288(6) 0.6216(7) 0.194(5) Uani d 1 . .
H H56A 1.083786 1.206894 0.666228 0.233 Uiso calc 1 . .
H H56B 1.083641 1.274877 0.588973 0.233 Uiso calc 1 . .
C C35 1.2515(16) 1.2617(15) 0.6423(13) 0.354(15) Uani d 1 . .
H H35A 1.330922 1.248793 0.610365 0.531 Uiso calc 1 . .
H H35B 1.268326 1.234768 0.693484 0.531 Uiso calc 1 . .
H H35C 1.228155 1.322749 0.636391 0.531 Uiso calc 1 . .

loop_
_atom_site_aniso_label
_atom_site_aniso_U_11
_atom_site_aniso_U_22
_atom_site_aniso_U_33
_atom_site_aniso_U_12
_atom_site_aniso_U_13
_atom_site_aniso_U_23
Co1 0.0507(3) 0.0409(3) 0.0577(3) -0.00562(17) -0.00310(19) -0.00542(18)
O1 0.0825(19) 0.0565(15) 0.0739(18) -0.0109(13) -0.0022(15) -0.0201(13)
O2 0.0785(18) 0.0608(15) 0.0646(16) -0.0027(13) -0.0138(14) -0.0143(13)
O3 0.0696(16) 0.0501(13) 0.0604(15) -0.0065(11) 0.0027(12) -0.0104(11)
O4 0.0670(17) 0.0664(16) 0.0742(18) -0.0094(13) 0.0106(14) -0.0202(14)
N1 0.0545(15) 0.0411(13) 0.0547(15) -0.0090(11) -0.0057(12) -0.0060(11)
N2 0.068(2) 0.065(2) 0.132(4) -0.0149(18) -0.006(2) -0.026(2)
N3 0.0570(17) 0.0548(16) 0.0648(19) -0.0035(13) -0.0026(14) -0.0039(14)
C1 0.068(2) 0.0494(18) 0.061(2) -0.0117(16) -0.0015(17) -0.0064(15)
C2 0.065(2) 0.0503(18) 0.063(2) -0.0154(16) 0.0025(17) -0.0124(15)
C3 0.068(2) 0.062(2) 0.069(2) -0.0210(18) 0.0040(19) -0.0160(18)
C4 0.062(2) 0.074(3) 0.084(3) -0.0075(19) -0.008(2) -0.021(2)
C5 0.069(3) 0.064(2) 0.087(3) -0.0113(19) 0.001(2) -0.017(2)
C6 0.073(3) 0.059(2) 0.069(2) -0.0128(18) -0.0022(19) -0.0146(18)
C7 0.081(3) 0.075(3) 0.108(4) 0.010(2) -0.012(3) -0.030(3)
C8 0.172(8) 0.144(7) 0.118(6) 0.057(6) -0.011(5) -0.061(5)
C9 0.091(5) 0.161(8) 0.225(10) 0.010(5) 0.005(6) -0.097(8)
C10 0.282(12) 0.136(7) 0.131(6) 0.102(7) 0.016(7) -0.011(5)
C11 0.083(3) 0.084(3) 0.077(3) -0.027(2) -0.002(2) -0.022(2)
C12 0.118(4) 0.088(3) 0.104(4) -0.042(3) -0.002(3) -0.039(3)
C13 0.084(3) 0.105(4) 0.069(3) -0.020(3) 0.001(2) -0.018(3)
C14 0.086(4) 0.150(6) 0.105(4) -0.026(4) -0.018(3) -0.048(4)
C15 0.059(2) 0.0498(18) 0.070(2) -0.0082(15) 0.0040(17) -0.0104(16)
C16 0.0570(19) 0.0486(17) 0.061(2) -0.0068(14) -0.0022(16) -0.0090(15)
C17 0.070(2) 0.0508(18) 0.072(2) -0.0118(17) 0.0008(19) -0.0135(17)
C18 0.090(3) 0.050(2) 0.086(3) -0.006(2) 0.011(2) -0.014(2)
C19 0.097(3) 0.055(2) 0.085(3) -0.013(2) 0.015(3) -0.004(2)
C20 0.087(3) 0.065(2) 0.075(3) -0.018(2) 0.020(2) -0.006(2)
C21 0.094(3) 0.060(2) 0.073(3) -0.016(2) 0.013(2) -0.024(2)
C22 0.116(5) 0.116(5) 0.124(5) -0.047(4) 0.054(4) -0.053(4)
C23 0.188(7) 0.100(4) 0.067(3) -0.016(5) -0.009(4) -0.023(3)
C24 0.148(6) 0.081(3) 0.115(5) -0.015(4) 0.045(4) -0.044(3)
C25 0.147(6) 0.055(3) 0.125(5) -0.022(3) 0.018(4) 0.007(3)
C29 0.069(2) 0.0430(16) 0.063(2) -0.0133(15) -0.0011(17) -0.0089(15)
C30 0.088(3) 0.0514(19) 0.060(2) -0.0207(18) -0.0004(19) -0.0111(16)
C31 0.104(3) 0.0487(19) 0.071(2) -0.027(2) 0.003(2) -0.0130(17)
C32 0.065(2) 0.0478(17) 0.062(2) -0.0105(15) -0.0051(17) -0.0084(15)
C33 0.0586(19) 0.0447(16) 0.062(2) -0.0087(14) -0.0048(16) -0.0076(14)
C34 0.063(2) 0.0449(17) 0.064(2) -0.0108(15) -0.0017(17) -0.0065(15)
C36 0.059(2) 0.0481(18) 0.080(3) -0.0079(15) -0.0073(18) -0.0048(17)
C37 0.059(2) 0.0504(18) 0.071(2) -0.0100(15) 0.0004(17) -0.0077(16)
O6 0.065(9) 0.057(8) 0.055(8) -0.022(7) 0.003(7) 0.001(6)
C34A 0.063(2) 0.0449(17) 0.064(2) -0.0108(15) -0.0017(17) -0.0065(15)
O6A 0.060(4) 0.052(4) 0.066(4) -0.011(3) 0.004(3) -0.006(3)
C36A 0.059(2) 0.0481(18) 0.080(3) -0.0079(15) -0.0073(18) -0.0048(17)
C37A 0.059(2) 0.0504(18) 0.071(2) -0.0100(15) 0.0004(17) -0.0077(16)
C38 0.059(2) 0.0456(17) 0.079(3) -0.0051(15) -0.0017(18) -0.0057(16)
C39 0.077(3) 0.055(2) 0.078(3) -0.0101(18) -0.008(2) -0.0142(19)
C40 0.082(3) 0.060(2) 0.106(4) -0.005(2) -0.017(3) -0.021(2)
C41 0.066(3) 0.077(3) 0.123(5) -0.026(2) 0.009(3) -0.018(3)
C42 0.073(3) 0.065(2) 0.093(3) -0.020(2) 0.007(2) -0.013(2)
C43 0.077(3) 0.068(3) 0.074(3) -0.005(2) -0.002(2) -0.012(2)
C44 0.103(4) 0.076(3) 0.080(3) 0.000(3) -0.022(3) -0.020(2)
C45 0.054(2) 0.086(3) 0.074(3) -0.0046(19) -0.005(2) -0.015(2)
C46 0.059(2) 0.097(4) 0.099(4) 0.005(2) -0.014(2) -0.032(3)
C47 0.079(3) 0.083(3) 0.108(4) 0.014(2) -0.035(3) -0.037(3)
C48 0.113(5) 0.101(4) 0.133(5) 0.023(4) -0.056(4) -0.047(4)
C49 0.073(3) 0.068(2) 0.071(3) 0.007(2) -0.015(2) -0.013(2)
C50 0.0972(18) 0.0965(18) 0.0973(18) -0.0149(10) -0.0101(10) -0.0221(10)
O5 0.069(8) 0.21(2) 0.064(8) -0.053(11) -0.007(6) 0.047(10)
C48A 0.113(5) 0.101(4) 0.133(5) 0.023(4) -0.056(4) -0.047(4)
O5A 0.141(16) 0.34(4) 0.061(9) -0.17(2) 0.013(10) -0.027(14)
C49A 0.073(3) 0.068(2) 0.071(3) 0.007(2) -0.015(2) -0.013(2)
C50A 0.0972(18) 0.0965(18) 0.0973(18) -0.0149(10) -0.0101(10) -0.0221(10)
C51 0.076(3) 0.076(3) 0.120(4) -0.009(2) -0.031(3) -0.015(3)
C53 0.228(7) 0.218(7) 0.244(7) -0.048(5) -0.007(5) -0.067(5)
C55 0.341(12) 0.343(12) 0.342(12) -0.068(5) -0.025(5) -0.089(6)
N4 0.246(6) 0.217(6) 0.244(6) -0.054(4) -0.031(5) -0.087(5)
C54 0.220(7) 0.228(7) 0.218(7) -0.023(5) -0.020(5) -0.052(5)
C52 0.120(6) 0.186(8) 0.132(6) 0.034(6) -0.039(5) -0.076(6)
C26 0.179(12) 0.079(7) 0.149(11) -0.012(8) -0.019(10) 0.037(7)
C27 0.222(15) 0.053(6) 0.167(13) -0.002(8) 0.036(12) 0.012(7)
C28 0.194(13) 0.076(7) 0.181(13) -0.067(8) 0.037(11) 0.021(9)
C0AA 0.192(13) 0.081(8) 0.175(14) 0.010(9) -0.007(11) 0.030(9)
C1AA 0.223(14) 0.108(9) 0.164(13) -0.010(11) 0.059(12) 0.020(10)
C2AA 0.244(15) 0.093(9) 0.198(13) -0.048(10) 0.021(13) 0.022(10)
O7 0.100(4) 0.213(7) 0.221(7) -0.013(4) -0.013(4) -0.134(6)
C56 0.235(13) 0.188(11) 0.193(11) -0.060(10) -0.032(10) -0.079(9)
C35 0.26(2) 0.48(4) 0.45(3) -0.17(2) 0.05(2) -0.31(3)

loop_
_atom_type_symbol
_atom_type_description
_atom_type_scat_dispersion_real
_atom_type_scat_dispersion_imag
_atom_type_scat_source
C C 0.0033 0.0016 'International Tables Vol C Tables 4.2.6.8 and 6.1.1.4'
H H 0.0000 0.0000 'International Tables Vol C Tables 4.2.6.8 and 6.1.1.4'
Co Co 0.3494 0.9721 'International Tables Vol C Tables 4.2.6.8 and 6.1.1.4'
N N 0.0061 0.0033 'International Tables Vol C Tables 4.2.6.8 and 6.1.1.4'
O O 0.0106 0.0060 'International Tables Vol C Tables 4.2.6.8 and 6.1.1.4'

loop_
_geom_angle_atom_site_label_1
_geom_angle_atom_site_label_2
_geom_angle_atom_site_label_3
_geom_angle_site_symmetry_1
_geom_angle_site_symmetry_3
_geom_angle
O1 Co1 O3 . . 87.26(13)
O1 Co1 O4 . . 92.27(14)
O1 Co1 N1 . . 87.97(13)
O1 Co1 N3 . . 178.91(13)
O2 Co1 O1 . . 85.85(13)
O2 Co1 O3 . . 171.87(13)
O2 Co1 O4 . . 91.89(12)
O2 Co1 N1 . . 91.58(13)
O2 Co1 N3 . . 95.19(13)
O3 Co1 O4 . . 84.08(11)
O3 Co1 N1 . . 92.48(12)
O3 Co1 N3 . . 91.74(13)
O4 Co1 N1 . . 176.53(11)
O4 Co1 N3 . . 88.04(14)
N3 Co1 N1 . . 91.66(13)
C2 O1 Co1 . . 110.2(3)
C1 O2 Co1 . . 109.7(2)
C16 O3 Co1 . . 112.0(2)
C15 O4 Co1 . . 110.4(2)
C29 N1 Co1 . . 122.2(2)
C30 N1 Co1 . . 120.6(3)
C30 N1 C29 . . 117.2(3)
C41 N2 C40 . . 116.2(5)
C43 N3 Co1 . . 122.8(3)
C43 N3 C45 . . 118.0(4)
C45 N3 Co1 . . 118.8(3)
O2 C1 C2 . . 117.4(4)
O2 C1 C6 . . 123.0(4)
C6 C1 C2 . . 119.6(4)
O1 C2 C1 . . 115.1(4)
O1 C2 C3 . . 124.4(4)
C3 C2 C1 . . 120.5(4)
C2 C3 C11 . . 120.4(4)
C4 C3 C2 . . 116.7(4)
C4 C3 C11 . . 122.9(4)
C3 C4 H4 . . 117.8
C3 C4 C5 . . 124.3(4)
C5 C4 H4 . . 117.8
C4 C5 C7 . . 121.0(4)
C6 C5 C4 . . 117.3(4)
C6 C5 C7 . . 121.6(5)
C1 C6 C5 . . 121.6(4)
C1 C6 H6 . . 119.2
C5 C6 H6 . . 119.2
C5 C7 C8 . . 113.7(5)
C9 C7 C5 . . 110.3(5)
C9 C7 C8 . . 100.5(7)
C10 C7 C5 . . 111.3(5)
C10 C7 C8 . . 111.6(7)
C10 C7 C9 . . 108.9(8)
C7 C8 H8A . . 109.5
C7 C8 H8B . . 109.5
C7 C8 H8C . . 109.5
H8A C8 H8B . . 109.5
H8A C8 H8C . . 109.5
H8B C8 H8C . . 109.5
C7 C9 H9A . . 109.5
C7 C9 H9B . . 109.5
C7 C9 H9C . . 109.5
H9A C9 H9B . . 109.5
H9A C9 H9C . . 109.5
H9B C9 H9C . . 109.5
C7 C10 H10A . . 109.5
C7 C10 H10B . . 109.5
C7 C10 H10C . . 109.5
H10A C10 H10B . . 109.5
H10A C10 H10C . . 109.5
H10B C10 H10C . . 109.5
C3 C11 C12 . . 109.7(4)
C13 C11 C3 . . 110.0(4)
C13 C11 C12 . . 107.2(5)
C14 C11 C3 . . 111.4(5)
C14 C11 C12 . . 108.7(5)
C14 C11 C13 . . 109.6(5)
C11 C12 H12A . . 109.5
C11 C12 H12B . . 109.5
C11 C12 H12C . . 109.5
H12A C12 H12B . . 109.5
H12A C12 H12C . . 109.5
H12B C12 H12C . . 109.5
C11 C13 H13A . . 109.5
C11 C13 H13B . . 109.5
C11 C13 H13C . . 109.5
H13A C13 H13B . . 109.5
H13A C13 H13C . . 109.5
H13B C13 H13C . . 109.5
C11 C14 H14A . . 109.5
C11 C14 H14B . . 109.5
C11 C14 H14C . . 109.5
H14A C14 H14B . . 109.5
H14A C14 H14C . . 109.5
H14B C14 H14C . . 109.5
O4 C15 C16 . . 117.4(3)
O4 C15 C20 . . 123.2(4)
C20 C15 C16 . . 119.4(4)
O3 C16 C15 . . 116.0(3)
O3 C16 C17 . . 123.8(4)
C17 C16 C15 . . 120.1(3)
C16 C17 C21 . . 120.5(3)
C18 C17 C16 . . 117.0(4)
C18 C17 C21 . . 122.5(4)
C17 C18 H18 . . 118.1
C17 C18 C19 . . 123.8(4)
C19 C18 H18 . . 118.1
C18 C19 C25 . . 119.6(4)
C20 C19 C18 . . 119.3(4)
C20 C19 C25 . . 121.1(5)
C15 C20 H20 . . 119.8
C19 C20 C15 . . 120.4(4)
C19 C20 H20 . . 119.8
C22 C21 C17 . . 110.0(4)
C22 C21 C23 . . 110.7(5)
C22 C21 C24 . . 109.2(5)
C23 C21 C17 . . 108.0(4)
C23 C21 C24 . . 107.4(5)
C24 C21 C17 . . 111.4(4)
C21 C22 H22A . . 109.5
C21 C22 H22B . . 109.5
C21 C22 H22C . . 109.5
H22A C22 H22B . . 109.5
H22A C22 H22C . . 109.5
H22B C22 H22C . . 109.5
C21 C23 H23A . . 109.5
C21 C23 H23B . . 109.5
C21 C23 H23C . . 109.5
H23A C23 H23B . . 109.5
H23A C23 H23C . . 109.5
H23B C23 H23C . . 109.5
C21 C24 H24A . . 109.5
C21 C24 H24B . . 109.5
C21 C24 H24C . . 109.5
H24A C24 H24B . . 109.5
H24A C24 H24C . . 109.5
H24B C24 H24C . . 109.5
C19 C25 C26 . . 107.2(6)
C27 C25 C19 . . 114.7(7)
C27 C25 C26 . . 109.2(7)
C27 C25 C28 . . 111.9(7)
C28 C25 C19 . . 107.4(6)
C28 C25 C26 . . 106.0(6)
C0AA C25 C19 . . 109.2(7)
C0AA C25 C2AA . . 107.4(7)
C1AA C25 C19 . . 116.0(9)
C1AA C25 C0AA . . 112.4(7)
C1AA C25 C2AA . . 110.7(7)
C2AA C25 C19 . . 100.0(8)
N1 C29 H29 . . 118.7
N1 C29 C32 . . 122.6(3)
C32 C29 H29 . . 118.7
N1 C30 H30 . . 118.5
N1 C30 C31 . . 123.0(4)
C31 C30 H30 . . 118.5
C30 C31 H31 . . 119.9
C30 C31 C33 . . 120.2(4)
C33 C31 H31 . . 119.9
C29 C32 H32 . . 119.7
C33 C32 C29 . . 120.6(4)
C33 C32 H32 . . 119.7
C31 C33 C34 . . 122.0(3)
C31 C33 C34A . . 122.0(3)
C32 C33 C31 . . 116.4(3)
C32 C33 C34 . . 121.5(3)
C32 C33 C34A . . 121.5(3)
C33 C34 H34 . . 109.2
C33 C34 C37 . 2_676 109.7(3)
C36 C34 C33 . . 111.1(3)
C36 C34 H34 . . 109.2
C36 C34 C37 . 2_676 108.4(3)
C37 C34 H34 2_676 . 109.2
C34 C36 H36A . . 108.9
C34 C36 H36B . . 108.9
C34 C36 C37 . . 113.3(3)
H36A C36 H36B . . 107.7
C37 C36 H36A . . 108.9
C37 C36 H36B . . 108.9
O6 C37 C36 . . 104.5(6)
O6 C37 C38 . . 116.0(7)
C38 C37 C36 . . 112.5(3)
C37 O6 H6A . . 109.5
O6A C34A C33 . . 109.1(4)
O6A C34A C36A . . 108.1(4)
C36A C34A C33 . . 111.1(3)
C34A O6A H6AA . . 109.5
C34A C36A H36C . . 108.9
C34A C36A H36D . . 108.9
C34A C36A C37A . . 113.3(3)
H36C C36A H36D . . 107.7
C37A C36A H36C . . 108.9
C37A C36A H36D . . 108.9
C34A C37A H37A 2_676 . 108.4
C36A C37A H37A . . 108.4
C38 C37A C34A . 2_676 110.7(3)
C38 C37A C36A . . 112.5(3)
C38 C37A H37A . . 108.4
C39 C38 C37 . . 122.1(4)
C39 C38 C37A . . 122.1(4)
C42 C38 C37 . . 121.3(4)
C42 C38 C37A . . 121.3(4)
C42 C38 C39 . . 116.6(4)
C38 C39 H39 . . 120.7
C40 C39 C38 . . 118.5(5)
C40 C39 H39 . . 120.7
N2 C40 C39 . . 124.7(5)
N2 C40 H40 . . 117.7
C39 C40 H40 . . 117.7
N2 C41 H41 . . 118.2
N2 C41 C42 . . 123.6(5)
C42 C41 H41 . . 118.2
C38 C42 C41 . . 120.4(5)
C38 C42 H42 . . 119.8
C41 C42 H42 . . 119.8
N3 C43 H43 . . 117(4)
N3 C43 C44 . . 121.2(5)
C44 C43 H43 . . 121(4)
C43 C44 H44 . . 126(4)
C43 C44 C47 . . 120.5(5)
C47 C44 H44 . . 111(4)
N3 C45 H45 . . 114(3)
N3 C45 C46 . . 123.2(5)
C46 C45 H45 . . 123(3)
C45 C46 H46 . . 119.5
C45 C46 C47 . . 121.0(5)
C47 C46 H46 . . 119.5
C44 C47 C48 . . 128.0(6)
C44 C47 C48A . . 128.0(6)
C46 C47 C44 . . 116.0(5)
C46 C47 C48 . . 116.0(5)
C46 C47 C48A . . 116.0(5)
C47 C48 H48 . . 106.2
C49 C48 C47 . . 110.4(5)
C49 C48 H48 . . 106.2
C50 C48 C47 . . 111.2(6)
C50 C48 H48 . . 106.2
C50 C48 C49 . . 116.1(5)
C48 C49 H49A . . 109.1
C48 C49 H49B . . 109.1
C48 C49 C50 . 2_767 112.6(4)
H49A C49 H49B . . 107.8
C50 C49 H49A 2_767 . 109.1
C50 C49 H49B 2_767 . 109.1
O5 C50 C48 . . 101.2(10)
C51 C50 C48 . . 118.8(5)
C51 C50 O5 . . 99.5(11)
C50 O5 H5 . . 109.5
O5A C48A C47 . . 110.1(8)
O5A C48A C49A . . 115.6(9)
O5A C48A C50A . . 92.4(4)
C49A C48A C47 . . 110.4(5)
C50A C48A C47 . . 111.2(6)
C50A C48A C49A . . 116.1(5)
C48A O5A H5A . . 109.5
C48A C49A H49C . . 109.1
C48A C49A H49D . . 109.1
H49C C49A H49D . . 107.8
C50A C49A H49C 2_767 . 109.1
C50A C49A H49D 2_767 . 109.1
C48A C50A H50A . . 105.4
C49A C50A H50A 2_767 . 105.4
C51 C50A C48A . . 118.8(5)
C51 C50A C49A . 2_767 110.2(5)
C51 C50A H50A . . 105.4
C53 C51 C50 . . 116.1(4)
C53 C51 C50A . . 116.1(4)
C53 C51 C52 . . 120.0
C52 C51 C50 . . 123.8(4)
C52 C51 C50A . . 123.8(4)
C51 C53 H53 . . 120.0
C55 C53 C51 . . 120.0
C55 C53 H53 . . 120.0
C53 C55 H55 . . 120.0
C53 C55 N4 . . 120.0
N4 C55 H55 . . 120.0
C54 N4 C55 . . 120.0
N4 C54 H54 . . 120.0
N4 C54 C52 . . 120.0
C52 C54 H54 . . 120.0
C51 C52 H52 . . 120.0
C54 C52 C51 . . 120.0
C54 C52 H52 . . 120.0
C25 C26 H26A . . 109.5
C25 C26 H26B . . 109.5
C25 C26 H26C . . 109.5
H26A C26 H26B . . 109.5
H26A C26 H26C . . 109.5
H26B C26 H26C . . 109.5
C25 C27 H27A . . 109.5
C25 C27 H27B . . 109.5
C25 C27 H27C . . 109.5
H27A C27 H27B . . 109.5
H27A C27 H27C . . 109.5
H27B C27 H27C . . 109.5
C25 C28 H28A . . 109.5
C25 C28 H28B . . 109.5
C25 C28 H28C . . 109.5
H28A C28 H28B . . 109.5
H28A C28 H28C . . 109.5
H28B C28 H28C . . 109.5
C25 C0AA H0AA . . 109.5
C25 C0AA H0AB . . 109.5
C25 C0AA H0AC . . 109.5
H0AA C0AA H0AB . . 109.5
H0AA C0AA H0AC . . 109.5
H0AB C0AA H0AC . . 109.5
C25 C1AA H1AA . . 109.5
C25 C1AA H1AB . . 109.5
C25 C1AA H1AC . . 109.5
H1AA C1AA H1AB . . 109.5
H1AA C1AA H1AC . . 109.5
H1AB C1AA H1AC . . 109.5
C25 C2AA H2AA . . 109.5
C25 C2AA H2AB . . 109.5
C25 C2AA H2AC . . 109.5
H2AA C2AA H2AB . . 109.5
H2AA C2AA H2AC . . 109.5
H2AB C2AA H2AC . . 109.5
C56 O7 H7 . . 109.5
O7 C56 H56A . . 109.9
O7 C56 H56B . . 109.9
O7 C56 C35 . . 108.9(10)
H56A C56 H56B . . 108.3
C35 C56 H56A . . 109.9
C35 C56 H56B . . 109.9
C56 C35 H35A . . 109.5
C56 C35 H35B . . 109.5
C56 C35 H35C . . 109.5
H35A C35 H35B . . 109.5
H35A C35 H35C . . 109.5
H35B C35 H35C . . 109.5

loop_
_geom_bond_atom_site_label_1
_geom_bond_atom_site_label_2
_geom_bond_site_symmetry_2
_geom_bond_distance
Co1 O1 . 1.924(3)
Co1 O2 . 1.906(3)
Co1 O3 . 1.934(3)
Co1 O4 . 1.967(3)
Co1 N1 . 2.012(3)
Co1 N3 . 2.010(4)
O1 C2 . 1.330(5)
O2 C1 . 1.328(5)
O3 C16 . 1.303(4)
O4 C15 . 1.298(5)
N1 C29 . 1.343(5)
N1 C30 . 1.330(5)
N2 C40 . 1.336(7)
N2 C41 . 1.325(8)
N3 C43 . 1.339(6)
N3 C45 . 1.339(6)
C1 C2 . 1.434(6)
C1 C6 . 1.384(6)
C2 C3 . 1.410(6)
C3 C4 . 1.387(6)
C3 C11 . 1.542(6)
C4 H4 . 0.9300
C4 C5 . 1.413(7)
C5 C6 . 1.386(7)
C5 C7 . 1.529(6)
C6 H6 . 0.9300
C7 C8 . 1.537(9)
C7 C9 . 1.522(10)
C7 C10 . 1.479(5)
C8 H8A . 0.9600
C8 H8B . 0.9600
C8 H8C . 0.9600
C9 H9A . 0.9600
C9 H9B . 0.9600
C9 H9C . 0.9600
C10 H10A . 0.9600
C10 H10B . 0.9600
C10 H10C . 0.9600
C11 C12 . 1.556(8)
C11 C13 . 1.531(7)
C11 C14 . 1.530(8)
C12 H12A . 0.9600
C12 H12B . 0.9600
C12 H12C . 0.9600
C13 H13A . 0.9600
C13 H13B . 0.9600
C13 H13C . 0.9600
C14 H14A . 0.9600
C14 H14B . 0.9600
C14 H14C . 0.9600
C15 C16 . 1.443(5)
C15 C20 . 1.409(6)
C16 C17 . 1.418(5)
C17 C18 . 1.375(6)
C17 C21 . 1.552(6)
C18 H18 . 0.9300
C18 C19 . 1.416(7)
C19 C20 . 1.361(7)
C19 C25 . 1.545(6)
C20 H20 . 0.9300
C21 C22 . 1.533(8)
C21 C23 . 1.535(9)
C21 C24 . 1.539(7)
C22 H22A . 0.9600
C22 H22B . 0.9600
C22 H22C . 0.9600
C23 H23A . 0.9600
C23 H23B . 0.9600
C23 H23C . 0.9600
C24 H24A . 0.9600
C24 H24B . 0.9600
C24 H24C . 0.9600
C25 C26 . 1.561(8)
C25 C27 . 1.491(6)
C25 C28 . 1.529(8)
C25 C0AA . 1.522(8)
C25 C1AA . 1.490(8)
C25 C2AA . 1.541(8)
C29 H29 . 0.9300
C29 C32 . 1.382(5)
C30 H30 . 0.9300
C30 C31 . 1.378(5)
C31 H31 . 0.9300
C31 C33 . 1.391(6)
C32 H32 . 0.9300
C32 C33 . 1.371(5)
C33 C34 . 1.532(5)
C33 C34A . 1.532(5)
C34 H34 . 0.9800
C34 C36 . 1.526(6)
C34 C37 2_676 1.576(5)
C36 H36A . 0.9700
C36 H36B . 0.9700
C36 C37 . 1.530(5)
C37 O6 . 1.4504(11)
C37 C38 . 1.523(6)
O6 H6A . 0.8200
C34A O6A . 1.4508(11)
C34A C36A . 1.526(6)
O6A H6AA . 0.8200
C36A H36C . 0.9700
C36A H36D . 0.9700
C36A C37A . 1.530(5)
C37A H37A . 0.9800
C37A C38 . 1.523(6)
C38 C39 . 1.405(6)
C38 C42 . 1.377(6)
C39 H39 . 0.9300
C39 C40 . 1.372(7)
C40 H40 . 0.9300
C41 H41 . 0.9300
C41 C42 . 1.378(7)
C42 H42 . 0.9300
C43 H43 . 0.90(7)
C43 C44 . 1.389(8)
C44 H44 . 0.95(6)
C44 C47 . 1.403(8)
C45 H45 . 0.90(5)
C45 C46 . 1.358(7)
C46 H46 . 0.9300
C46 C47 . 1.372(8)
C47 C48 . 1.547(8)
C47 C48A . 1.547(8)
C48 H48 . 0.9800
C48 C49 . 1.500(8)
C48 C50 . 1.458(9)
C49 H49A . 0.9700
C49 H49B . 0.9700
C49 C50 2_767 1.562(8)
C50 O5 . 1.4506(11)
C50 C51 . 1.427(8)
O5 H5 . 0.8200
C48A O5A . 1.4506(11)
C48A C49A . 1.500(8)
C48A C50A . 1.458(9)
O5A H5A . 0.8200
C49A H49C . 0.9700
C49A H49D . 0.9700
C49A C50A 2_767 1.562(8)
C50A H50A . 0.9800
C50A C51 . 1.427(8)
C51 C53 . 1.3900
C51 C52 . 1.3900
C53 H53 . 0.9300
C53 C55 . 1.3900
C55 H55 . 0.9300
C55 N4 . 1.3900
N4 C54 . 1.3900
C54 H54 . 0.9300
C54 C52 . 1.3900
C52 H52 . 0.9300
C26 H26A . 0.9600
C26 H26B . 0.9600
C26 H26C . 0.9600
C27 H27A . 0.9600
C27 H27B . 0.9600
C27 H27C . 0.9600
C28 H28A . 0.9600
C28 H28B . 0.9600
C28 H28C . 0.9600
C0AA H0AA . 0.9600
C0AA H0AB . 0.9600
C0AA H0AC . 0.9600
C1AA H1AA . 0.9600
C1AA H1AB . 0.9600
C1AA H1AC . 0.9600
C2AA H2AA . 0.9600
C2AA H2AB . 0.9600
C2AA H2AC . 0.9600
O7 H7 . 0.8200
O7 C56 . 1.4503(11)
C56 H56A . 0.9700
C56 H56B . 0.9700
C56 C35 . 1.480(5)
C35 H35A . 0.9600
C35 H35B . 0.9600
C35 H35C . 0.9600

_cod_database_fobs_code 2021140
